data_2210284
loop_
_publ_author_name
'Lin, Xin-Rong'
'Ye, Bao-Zhong'
'Liu, Jian-Sheng'
'Wei, Chun-Xia'
'Chen, Jian-Xin'

_publ_section_title <i>catena</i>-Poly[[(2,2'-bipyridine-\k^2^<i>N</i>,<i>N</i>')zinc(II)]-\m-oxalato]
_journal_coeditor_code HK2098
_journal_issue 9
_journal_name_full 'Acta Crystallographica Section E'
_journal_page_first m2130
_journal_page_last m2132
_journal_paper_doi 10.1107/S1600536806030893
_journal_volume 62
_journal_year 2006
_chemical_formula_iupac '[Zn (C2 O4) (C10 H8 N2)]'
_chemical_formula_moiety 'C12 H8 N2 O4 Zn'
_chemical_formula_sum 'C12 H8 N2 O4 Zn'
_chemical_formula_weight 309.57
_chemical_name_systematic
;
catena-Poly[[(2,2'-bipyridine-\k^2^N,N')zinc(II)]-\m-oxalato]
;
_space_group_IT_number 33
_symmetry_cell_setting orthorhombic
_symmetry_space_group_name_Hall 'P 2c -2n'
_symmetry_space_group_name_H-M 'P n a 21'
_atom_sites_solution_hydrogens geom
_atom_sites_solution_primary direct
_atom_sites_solution_secondary difmap
_audit_creation_method SHELXL-97
_cell_angle_alpha 90.00
_cell_angle_beta 90.00
_cell_angle_gamma 90.00
_cell_formula_units_Z 4
_cell_length_a 9.1922(5)
_cell_length_b 9.1265(5)
_cell_length_c 14.1060(7)
_cell_measurement_reflns_used 1405
_cell_measurement_temperature 294(2)
_cell_measurement_theta_max 27.48
_cell_measurement_theta_min 2.66
_cell_volume 1183.39(11)
_computing_cell_refinement TEXSAN
_computing_data_collection 'TEXSAN (Molecular Structure Corporation, 1998)'
_computing_data_reduction TEXSAN
_computing_molecular_graphics 'SHELXTL/PC (Sheldrick, 1993)'
_computing_publication_material SHELXL97
_computing_structure_refinement 'SHELXL97 (Sheldrick, 1997)'
_computing_structure_solution 'SHELXS97 (Sheldrick, 1997)'
_diffrn_ambient_temperature 294(2)
_diffrn_measured_fraction_theta_full 1.000
_diffrn_measured_fraction_theta_max 1.000
_diffrn_measurement_device_type 'Rigaku Weissenberg IP'
_diffrn_measurement_method \w
_diffrn_radiation_monochromator graphite
_diffrn_radiation_source 'fine-focus sealed tube'
_diffrn_radiation_type MoK\a
_diffrn_radiation_wavelength 0.71073
_diffrn_reflns_av_R_equivalents 0.0594
_diffrn_reflns_av_sigmaI/netI 0.1012
_diffrn_reflns_limit_h_max 11
_diffrn_reflns_limit_h_min 0
_diffrn_reflns_limit_k_max 11
_diffrn_reflns_limit_k_min 0
_diffrn_reflns_limit_l_max 0
_diffrn_reflns_limit_l_min -18
_diffrn_reflns_number 11070
_diffrn_reflns_theta_full 27.48
_diffrn_reflns_theta_max 27.48
_diffrn_reflns_theta_min 2.66
_diffrn_standards_decay_% 0
_diffrn_standards_interval_count 'not measured'
_diffrn_standards_interval_time 'not measured'
_diffrn_standards_number 0
_exptl_absorpt_coefficient_mu 2.086
_exptl_absorpt_correction_T_max 0.939
_exptl_absorpt_correction_T_min 0.819
_exptl_absorpt_correction_type multi-scan
_exptl_absorpt_process_details '(TEXSAN; Molecular Structure Corporation, 1998)'
_exptl_crystal_colour brown
_exptl_crystal_density_diffrn 1.738
_exptl_crystal_density_method 'not measured'
_exptl_crystal_description needle
_exptl_crystal_F_000 624
_exptl_crystal_size_max 0.41
_exptl_crystal_size_mid 0.06
_exptl_crystal_size_min 0.03
_refine_diff_density_max 0.215
_refine_diff_density_min -0.218
_refine_ls_abs_structure_details 'Flack (1983), with 544 Friedel pairs'
_refine_ls_abs_structure_Flack 0.02(4)
_refine_ls_extinction_method none
_refine_ls_goodness_of_fit_ref 0.974
_refine_ls_hydrogen_treatment constr
_refine_ls_matrix_type full
_refine_ls_number_parameters 172
_refine_ls_number_reflns 1405
_refine_ls_number_restraints 1
_refine_ls_restrained_S_all 0.974
_refine_ls_R_factor_all 0.0631
_refine_ls_R_factor_gt 0.0227
_refine_ls_shift/su_max 0.000
_refine_ls_shift/su_mean 0.000
_refine_ls_structure_factor_coef Fsqd
_refine_ls_weighting_details 'calc w=1/[\s^2^(Fo^2^)+(0.001P)^2^+0.0046P] where P=(Fo^2^+2Fc^2^)/3'
_refine_ls_weighting_scheme calc
_refine_ls_wR_factor_gt 0.0181
_refine_ls_wR_factor_ref 0.0207
_reflns_number_gt 766
_reflns_number_total 1405
_reflns_threshold_expression I>2\s(I)
_cod_data_source_file hk2098.cif
_cod_data_source_block I
_cod_database_code 2210284
_cod_database_fobs_code 2210284

loop_
_symmetry_equiv_pos_as_xyz
'x, y, z'
'-x, -y, z+1/2'
'x+1/2, -y+1/2, z'
'-x+1/2, y+1/2, z+1/2'

loop_
_atom_site_type_symbol
_atom_site_label
_atom_site_fract_x
_atom_site_fract_y
_atom_site_fract_z
_atom_site_U_iso_or_equiv
_atom_site_adp_type
_atom_site_calc_flag
_atom_site_refinement_flags
_atom_site_occupancy
Zn Zn1 0.38151(5) 0.58966(5) 0.25330(13) 0.03991(11) Uani d . 1
N N1 0.4492(5) 0.4009(5) 0.3303(3) 0.0440(12) Uani d . 1
N N2 0.3019(5) 0.4123(6) 0.1696(3) 0.0399(11) Uani d . 1
O O1 0.4960(5) 0.7390(4) 0.3397(3) 0.0467(14) Uani d . 1
O O2 0.5714(3) 0.6164(4) 0.1730(2) 0.0437(9) Uani d . 1
O O3 0.7757(5) 0.7475(4) 0.1729(3) 0.0440(13) Uani d . 1
O O4 0.6970(3) 0.8734(3) 0.3353(2) 0.0413(9) Uani d . 1
C C1 0.5187(6) 0.4014(7) 0.4134(4) 0.0514(15) Uani d . 1
H H1C 0.5386 0.4909 0.4422 0.062 Uiso calc R 1
C C2 0.5616(9) 0.2762(8) 0.4576(6) 0.067(2) Uani d . 1
H H2C 0.6114 0.2812 0.5149 0.080 Uiso calc R 1
C C3 0.5316(8) 0.1435(7) 0.4181(5) 0.068(2) Uani d . 1
H H3A 0.5595 0.0567 0.4475 0.081 Uiso calc R 1
C C4 0.4593(8) 0.1427(8) 0.3342(5) 0.0616(19) Uani d . 1
H H4A 0.4386 0.0533 0.3057 0.074 Uiso calc R 1
C C5 0.4153(9) 0.2713(7) 0.2895(5) 0.0391(16) Uani d . 1
C C6 0.3354(9) 0.2790(8) 0.1981(5) 0.0437(16) Uani d . 1
C C7 0.2962(8) 0.1529(7) 0.1498(4) 0.0592(19) Uani d . 1
H H7A 0.3204 0.0601 0.1720 0.071 Uiso calc R 1
C C8 0.2196(8) 0.1731(8) 0.0672(5) 0.073(2) Uani d . 1
H H8A 0.1922 0.0915 0.0320 0.087 Uiso calc R 1
C C9 0.1829(8) 0.3079(8) 0.0358(5) 0.0674(19) Uani d . 1
H H9A 0.1313 0.3205 -0.0203 0.081 Uiso calc R 1
C C10 0.2257(6) 0.4277(7) 0.0910(4) 0.0569(17) Uani d . 1
H H10A 0.1996 0.5214 0.0715 0.068 Uiso calc R 1
C C11 0.6129(7) 0.7787(6) 0.3027(4) 0.0321(13) Uani d . 1
C C12 0.6591(7) 0.7084(6) 0.2068(4) 0.0361(14) Uani d . 1

loop_
_atom_site_aniso_label
_atom_site_aniso_U_11
_atom_site_aniso_U_22
_atom_site_aniso_U_33
_atom_site_aniso_U_12
_atom_site_aniso_U_13
_atom_site_aniso_U_23
Zn1 0.0390(2) 0.0402(2) 0.0406(2) 0.0000(4) 0.0022(4) -0.0035(6)
N1 0.043(3) 0.049(3) 0.040(3) 0.008(3) -0.003(2) 0.000(3)
N2 0.047(3) 0.041(3) 0.032(2) -0.006(3) -0.007(2) -0.002(3)
O1 0.037(3) 0.056(3) 0.048(3) -0.0095(19) 0.012(3) -0.008(2)
O2 0.0410(19) 0.043(2) 0.0469(19) -0.0041(19) 0.0065(16) -0.011(2)
O3 0.043(3) 0.056(3) 0.033(2) -0.0096(18) 0.011(2) -0.0095(19)
O4 0.0405(18) 0.041(2) 0.0422(19) -0.0047(18) 0.0043(16) -0.0084(18)
C1 0.058(3) 0.056(4) 0.040(3) 0.009(4) -0.008(3) -0.011(4)
C2 0.073(5) 0.079(5) 0.047(4) 0.024(4) -0.016(4) 0.001(4)
C3 0.090(5) 0.063(5) 0.050(4) 0.031(4) -0.007(4) 0.008(3)
C4 0.072(4) 0.052(4) 0.061(4) 0.015(4) -0.002(4) -0.004(4)
C5 0.050(4) 0.032(3) 0.035(3) 0.005(3) 0.013(3) 0.000(2)
C6 0.040(3) 0.057(4) 0.035(3) -0.005(4) -0.001(3) -0.002(3)
C7 0.077(5) 0.040(4) 0.061(4) -0.015(3) 0.003(4) -0.015(3)
C8 0.083(6) 0.068(5) 0.067(5) -0.027(4) -0.006(4) -0.030(5)
C9 0.070(4) 0.088(5) 0.045(4) -0.009(5) -0.016(4) -0.012(4)
C10 0.059(4) 0.059(4) 0.052(4) -0.014(4) -0.008(3) -0.002(4)
C11 0.028(3) 0.031(3) 0.037(3) 0.006(3) -0.002(3) -0.005(3)
C12 0.043(3) 0.028(3) 0.037(3) 0.009(3) -0.001(3) 0.006(3)

loop_
_atom_type_symbol
_atom_type_description
_atom_type_scat_dispersion_real
_atom_type_scat_dispersion_imag
_atom_type_scat_source
C C 0.0033 0.0016 'International Tables Vol C Tables 4.2.6.8 and 6.1.1.4'
H H 0.0000 0.0000 'International Tables Vol C Tables 4.2.6.8 and 6.1.1.4'
N N 0.0061 0.0033 'International Tables Vol C Tables 4.2.6.8 and 6.1.1.4'
O O 0.0106 0.0060 'International Tables Vol C Tables 4.2.6.8 and 6.1.1.4'
Zn Zn 0.2839 1.4301 'International Tables Vol C Tables 4.2.6.8 and 6.1.1.4'

loop_
_geom_angle_atom_site_label_1
_geom_angle_atom_site_label_2
_geom_angle_atom_site_label_3
_geom_angle_site_symmetry_1
_geom_angle_site_symmetry_3
_geom_angle
_geom_angle_publ_flag
O4 Zn1 O2 3_465 . 163.93(9) no
O4 Zn1 O3 3_465 3_465 78.96(15) no
O2 Zn1 O3 . 3_465 90.66(16) no
O4 Zn1 O1 3_465 . 88.90(16) no
O2 Zn1 O1 . . 79.72(16) yes
O3 Zn1 O1 3_465 . 94.92(13) no
O4 Zn1 N1 3_465 . 94.92(15) no
O2 Zn1 N1 . . 97.26(16) yes
O3 Zn1 N1 3_465 . 168.48(17) no
O1 Zn1 N1 . . 94.71(19) yes
O4 Zn1 N2 3_465 . 98.68(15) no
O2 Zn1 N2 . . 94.31(15) yes
O3 Zn1 N2 3_465 . 94.55(18) no
O1 Zn1 N2 . . 168.85(18) yes
N1 Zn1 N2 . . 76.59(13) yes
C1 N1 C5 . . 119.1(6) yes
C1 N1 Zn1 . . 125.8(5) no
C5 N1 Zn1 . . 115.1(4) no
C6 N2 C10 . . 118.6(6) yes
C6 N2 Zn1 . . 116.9(4) no
C10 N2 Zn1 . . 124.5(5) no
C11 O1 Zn1 . . 112.0(4) no
C12 O2 Zn1 . . 114.0(4) no
C12 O3 Zn1 . 3_565 113.5(4) no
C11 O4 Zn1 . 3_565 114.4(4) no
N1 C1 C2 . . 122.5(7) no
N1 C1 H1C . . 118.7 no
C2 C1 H1C . . 118.7 no
C1 C2 C3 . . 120.1(8) no
C1 C2 H2C . . 120.0 no
C3 C2 H2C . . 120.0 no
C4 C3 C2 . . 117.4(7) no
C4 C3 H3A . . 121.3 no
C2 C3 H3A . . 121.3 no
C3 C4 C5 . . 122.2(7) no
C3 C4 H4A . . 118.9 no
C5 C4 H4A . . 118.9 no
N1 C5 C4 . . 118.5(7) no
N1 C5 C6 . . 116.2(7) no
C4 C5 C6 . . 125.3(7) no
N2 C6 C7 . . 123.8(7) yes
N2 C6 C5 . . 115.1(7) yes
C7 C6 C5 . . 121.1(7) no
C8 C7 C6 . . 116.1(6) no
C8 C7 H7A . . 122.0 no
C6 C7 H7A . . 122.0 no
C9 C8 C7 . . 121.9(7) no
C9 C8 H8A . . 119.1 no
C7 C8 H8A . . 119.1 no
C8 C9 C10 . . 117.3(6) no
C8 C9 H9A . . 121.3 no
C10 C9 H9A . . 121.3 no
N2 C10 C9 . . 122.3(6) yes
N2 C10 H10A . . 118.9 no
C9 C10 H10A . . 118.9 no
O4 C11 O1 . . 125.5(6) yes
O4 C11 C12 . . 115.9(4) no
O1 C11 C12 . . 118.6(4) no
O3 C12 O2 . . 127.4(6) yes
O3 C12 C11 . . 117.2(5) no
O2 C12 C11 . . 115.4(4) no

loop_
_geom_bond_atom_site_label_1
_geom_bond_atom_site_label_2
_geom_bond_site_symmetry_2
_geom_bond_distance
_geom_bond_publ_flag
Zn1 O4 3_465 2.080(3) no
Zn1 O2 . 2.094(3) yes
Zn1 O3 3_465 2.107(4) no
Zn1 O1 . 2.110(5) yes
Zn1 N1 . 2.129(5) yes
Zn1 N2 . 2.133(5) yes
N1 C1 . 1.336(7) yes
N1 C5 . 1.352(8) yes
N2 C6 . 1.317(8) yes
N2 C10 . 1.320(7) yes
O1 C11 . 1.248(7) no
O2 C12 . 1.258(6) yes
O3 C12 . 1.227(7) yes
O3 Zn1 3_565 2.107(4) no
O4 C11 . 1.247(5) yes
O4 Zn1 3_565 2.080(3) no
C1 C2 . 1.360(8) no
C1 H1C . 0.9300 no
C2 C3 . 1.361(9) no
C2 H2C . 0.9300 no
C3 C4 . 1.357(9) no
C3 H3A . 0.9300 no
C4 C5 . 1.393(9) no
C4 H4A . 0.9300 no
C5 C6 . 1.485(5) yes
C7 C8 . 1.373(9) no
C7 H7A . 0.9300 no
C8 C9 . 1.351(9) no
C8 H8A . 0.9300 no
C9 C10 . 1.398(8) no
C9 H9A . 0.9300 no
C10 H10A . 0.9300 no
C11 C12 . 1.556(4) yes

loop_
_geom_hbond_atom_site_label_D
_geom_hbond_atom_site_label_H
_geom_hbond_atom_site_label_A
_geom_hbond_site_symmetry_A
_geom_hbond_distance_DH
_geom_hbond_distance_HA
_geom_hbond_distance_DA
_geom_hbond_angle_DHA
_geom_hbond_publ_flag
C9 H9A O1 4_544 0.93 2.41 3.279(8) 154.9 yes
C2 H2C O3 4_645 0.93 2.48 3.395(9) 169.6 yes

loop_
_geom_torsion_atom_site_label_1
_geom_torsion_atom_site_label_2
_geom_torsion_atom_site_label_3
_geom_torsion_atom_site_label_4
_geom_torsion_site_symmetry_1
_geom_torsion
_geom_torsion_publ_flag
O4 Zn1 N1 C1 3_465 -79.4(5) no
O2 Zn1 N1 C1 . 90.1(4) no
O3 Zn1 N1 C1 3_465 -136.8(9) no
O1 Zn1 N1 C1 . 9.9(5) no
N2 Zn1 N1 C1 . -177.2(4) no
O4 Zn1 N1 C5 3_465 99.8(5) no
O2 Zn1 N1 C5 . -90.7(5) no
O3 Zn1 N1 C5 3_465 42.5(12) no
O1 Zn1 N1 C5 . -170.9(5) no
N2 Zn1 N1 C5 . 2.1(5) no
O4 Zn1 N2 C6 3_465 -96.7(5) no
O2 Zn1 N2 C6 . 92.8(5) no
O3 Zn1 N2 C6 3_465 -176.2(5) no
O1 Zn1 N2 C6 . 35.7(13) no
N1 Zn1 N2 C6 . -3.6(6) no
O4 Zn1 N2 C10 3_465 85.2(4) no
O2 Zn1 N2 C10 . -85.3(4) no
O3 Zn1 N2 C10 3_465 5.7(5) no
O1 Zn1 N2 C10 . -142.4(9) no
N1 Zn1 N2 C10 . 178.2(4) no
O4 Zn1 O1 C11 3_465 -164.8(4) no
O2 Zn1 O1 C11 . 3.8(4) no
O3 Zn1 O1 C11 3_465 -86.0(4) no
N1 Zn1 O1 C11 . 100.4(4) no
N2 Zn1 O1 C11 . 62.1(12) no
O4 Zn1 O2 C12 3_465 42.2(8) no
O3 Zn1 O2 C12 3_465 91.5(4) no
O1 Zn1 O2 C12 . -3.4(4) no
N1 Zn1 O2 C12 . -96.9(4) no
N2 Zn1 O2 C12 . -173.9(4) no
C5 N1 C1 C2 . 2.3(9) no
Zn1 N1 C1 C2 . -178.5(6) no
N1 C1 C2 C3 . -1.2(12) no
C1 C2 C3 C4 . 0.4(12) no
C2 C3 C4 C5 . -0.6(11) no
C1 N1 C5 C4 . -2.4(11) no
Zn1 N1 C5 C4 . 178.3(5) no
C1 N1 C5 C6 . 178.8(4) no
Zn1 N1 C5 C6 . -0.5(6) no
C3 C4 C5 N1 . 1.7(12) no
C3 C4 C5 C6 . -179.7(5) no
C10 N2 C6 C7 . 0.5(11) no
Zn1 N2 C6 C7 . -177.7(5) no
C10 N2 C6 C5 . -177.3(4) no
Zn1 N2 C6 C5 . 4.5(6) no
N1 C5 C6 N2 . -2.6(5) no
C4 C5 C6 N2 . 178.7(9) no
N1 C5 C6 C7 . 179.5(9) no
C4 C5 C6 C7 . 0.8(7) no
N2 C6 C7 C8 . 0.8(12) no
C5 C6 C7 C8 . 178.5(5) no
C6 C7 C8 C9 . -0.9(10) no
C7 C8 C9 C10 . -0.2(11) no
C6 N2 C10 C9 . -1.7(9) no
Zn1 N2 C10 C9 . 176.4(5) no
C8 C9 C10 N2 . 1.6(10) no
Zn1 O4 C11 O1 3_565 -179.9(4) no
Zn1 O4 C11 C12 3_565 -1.2(4) no
Zn1 O1 C11 O4 . 174.9(4) no
Zn1 O1 C11 C12 . -3.7(5) no
Zn1 O3 C12 O2 3_565 178.1(5) no
Zn1 O3 C12 C11 3_565 -2.4(5) no
Zn1 O2 C12 O3 . -177.9(5) no
Zn1 O2 C12 C11 . 2.5(4) no
O4 C11 C12 O3 . 2.5(5) no
O1 C11 C12 O3 . -178.7(7) no
O4 C11 C12 O2 . -177.9(6) no
O1 C11 C12 O2 . 0.9(5) no
